data_9001209
loop_
_publ_author_name
'Molin, G. M.'

_publ_section_title
;
 Crystal-chemical study of cation disordering in Al-rich and Al-poor
 orthopyroxenes from spinel lherzolite xenoliths
 sample Le4A, 1050 C, 3 min
;
_journal_name_full 'American Mineralogist'
_journal_page_first 593
_journal_page_last 598
_journal_volume 74
_journal_year 1989
_chemical_formula_sum 'Fe0.105 Mg0.895 O3 Si'
_chemical_name_mineral Pyroxene
_space_group_IT_number 61
_symmetry_space_group_name_Hall '-P 2ac 2ab'
_symmetry_space_group_name_H-M 'P b c a'
_cell_angle_alpha 90
_cell_angle_beta 90
_cell_angle_gamma 90
_cell_length_a 18.244
_cell_length_b 8.805
_cell_length_c 5.196
_cell_formula_units_Z 16
_cell_volume 834.677
_database_code_amcsd 0001233
_exptl_crystal_density_diffrn 3.301
_cod_original_formula_sum '(Mg.895 Fe.105) Si O3'
_cod_database_code 9001209

loop_
_symmetry_equiv_pos_as_xyz
x,y,z
x,1/2-y,1/2+z
-x,1/2+y,1/2-z
1/2-x,1/2+y,z
1/2+x,1/2-y,-z
1/2+x,y,1/2-z
1/2-x,-y,1/2+z
-x,-y,-z

loop_
_atom_site_aniso_label
_atom_site_aniso_U_11
_atom_site_aniso_U_22
_atom_site_aniso_U_33
_atom_site_aniso_U_12
_atom_site_aniso_U_13
_atom_site_aniso_U_23
Mg1 0.00740 0.00840 0.00710 0.00000 -0.00060 0.00020
Fe1 0.00740 0.00840 0.00710 0.00000 -0.00060 0.00020
Mg2 0.01110 0.01330 0.00910 -0.00170 -0.00200 -0.00050
Fe2 0.01110 0.01330 0.00910 -0.00170 -0.00200 -0.00050
SiA 0.00650 0.00850 0.00730 -0.00040 0.00020 0.00010
SiB 0.00660 0.00900 0.00820 0.00020 -0.00020 0.00020
O1 0.00600 0.01130 0.01110 -0.00010 0.00030 0.00030
O2 0.00990 0.00880 0.01050 -0.00110 -0.00100 0.00090
O3 0.00820 0.01370 0.00950 -0.00090 -0.00050 -0.00270
O4 0.00660 0.01250 0.01070 -0.00020 -0.00020 0.00110
O5 0.01030 0.01240 0.01110 0.00040 -0.00040 0.00180
O6 0.00860 0.01350 0.01280 -0.00050 -0.00020 -0.00400

loop_
_atom_site_label
_atom_site_fract_x
_atom_site_fract_y
_atom_site_fract_z
_atom_site_occupancy
Mg1 0.37580 0.65400 0.86490 0.94700
Fe1 0.37580 0.65400 0.86490 0.05300
Mg2 0.37840 0.48320 0.35820 0.84300
Fe2 0.37840 0.48320 0.35820 0.15700
SiA 0.27140 0.34170 0.04710 1.00000
SiB 0.47350 0.33720 0.80180 1.00000
O1 0.18300 0.33920 0.03470 1.00000
O2 0.31060 0.50320 0.04280 1.00000
O3 0.30260 0.22490 0.82550 1.00000
O4 0.56300 0.33830 0.80390 1.00000
O5 0.43320 0.48490 0.69110 1.00000
O6 0.44700 0.19520 0.60560 1.00000

loop_
_cod_related_entry_id
_cod_related_entry_database
_cod_related_entry_code
1 AMCSD 0001233
